data_7101887
loop_
_publ_author_name
'Br\"oring, Martin'
'Hell, Christian'
'Brandt, Carsten D'

_publ_section_title
;
 Iodomanganesecorrole - a stable Mn IV -I species.
;
_journal_issue 18
_journal_name_full 'Chemical communications (Cambridge, England)'
_journal_page_first 1861
_journal_page_last 1862
_journal_paper_doi 10.1039/b700411g
_journal_year 2007
_chemical_formula_sum 'C47 H51 I Mn N4'
_chemical_formula_weight 853.76
_chemical_name_systematic
;
?
;
_space_group_IT_number 2
_symmetry_cell_setting triclinic
_symmetry_space_group_name_Hall '-P 1'
_symmetry_space_group_name_H-M 'P -1'
_atom_sites_solution_hydrogens geom
_atom_sites_solution_primary direct
_atom_sites_solution_secondary difmap
_audit_creation_method SHELXL-97
_cell_angle_alpha 82.033(1)
_cell_angle_beta 79.093(1)
_cell_angle_gamma 67.676(1)
_cell_formula_units_Z 2
_cell_length_a 10.8280(9)
_cell_length_b 13.8006(11)
_cell_length_c 14.7237(11)
_cell_measurement_reflns_used 6997
_cell_measurement_temperature 173(2)
_cell_measurement_theta_max 55.711
_cell_measurement_theta_min 4.557
_cell_volume 1993.1(3)
_computing_cell_refinement 'SAINT-NT V6.0'
_computing_data_collection 'SMART-NT V5.6'
_computing_data_reduction 'SAINT-NT V6.0'
_computing_molecular_graphics 'XSHELL in SHELXL-97'
_computing_publication_material 'XSHELL in SHELXL-97'
_computing_structure_refinement 'SHELXL-97 (Sheldrick, 1997)'
_computing_structure_solution 'SHELXS-97 (Sheldrick, 1990)'
_diffrn_ambient_temperature 173(2)
_diffrn_measured_fraction_theta_full 0.998
_diffrn_measured_fraction_theta_max 0.998
_diffrn_measurement_device_type 'Bruker Smart Apex with D8-Goniometer'
_diffrn_measurement_method 'omega scans'
_diffrn_radiation_monochromator graphite
_diffrn_radiation_source 'fine-focus sealed tube'
_diffrn_radiation_type MoK\a
_diffrn_radiation_wavelength 0.71073
_diffrn_reflns_av_R_equivalents 0.0220
_diffrn_reflns_av_sigmaI/netI 0.0160
_diffrn_reflns_limit_h_max 13
_diffrn_reflns_limit_h_min -13
_diffrn_reflns_limit_k_max 17
_diffrn_reflns_limit_k_min -17
_diffrn_reflns_limit_l_max 18
_diffrn_reflns_limit_l_min -18
_diffrn_reflns_number 37720
_diffrn_reflns_theta_full 26.37
_diffrn_reflns_theta_max 26.37
_diffrn_reflns_theta_min 1.60
_exptl_absorpt_coefficient_mu 1.144
_exptl_absorpt_correction_T_max 0.849
_exptl_absorpt_correction_T_min 0.711
_exptl_absorpt_correction_type empirical
_exptl_absorpt_process_details 'SADABS2.0 (Sheldrick 2000)'
_exptl_crystal_colour green
_exptl_crystal_density_diffrn 1.423
_exptl_crystal_density_method 'not measured'
_exptl_crystal_description block
_exptl_crystal_F_000 878
_exptl_crystal_size_max 0.32
_exptl_crystal_size_mid 0.28
_exptl_crystal_size_min 0.15
_refine_diff_density_max 0.930
_refine_diff_density_min -0.315
_refine_diff_density_rms 0.078
_refine_ls_extinction_method none
_refine_ls_goodness_of_fit_ref 1.094
_refine_ls_hydrogen_treatment constr
_refine_ls_matrix_type full
_refine_ls_number_parameters 486
_refine_ls_number_reflns 8157
_refine_ls_number_restraints 0
_refine_ls_restrained_S_all 1.094
_refine_ls_R_factor_all 0.0355
_refine_ls_R_factor_gt 0.0334
_refine_ls_shift/su_max 0.001
_refine_ls_shift/su_mean 0.000
_refine_ls_structure_factor_coef Fsqd
_refine_ls_weighting_details 'calc w=1/[\s^2^(Fo^2^)+(0.0468P)^2^+1.3831P] where P=(Fo^2^+2Fc^2^)/3'
_refine_ls_weighting_scheme calc
_refine_ls_wR_factor_gt 0.0842
_refine_ls_wR_factor_ref 0.0855
_reflns_number_gt 7704
_reflns_number_total 8157
_reflns_threshold_expression >2sigma(I)
_cod_data_source_file b700411g.txt
_cod_data_source_block ch2cb
_cod_original_sg_symbol_H-M P-1
_cod_database_code 7101887

loop_
_symmetry_equiv_pos_as_xyz
'x, y, z'
'-x, -y, -z'

loop_
_atom_site_label
_atom_site_type_symbol
_atom_site_fract_x
_atom_site_fract_y
_atom_site_fract_z
_atom_site_U_iso_or_equiv
_atom_site_adp_type
_atom_site_occupancy
_atom_site_symmetry_multiplicity
_atom_site_calc_flag
_atom_site_refinement_flags
C1 C -0.1533(2) 0.12685(17) 0.10101(15) 0.0265(4) Uani 1 1 d .
C2 C -0.2581(2) 0.09013(18) 0.14649(16) 0.0288(5) Uani 1 1 d .
C3 C -0.2782(2) 0.10695(19) 0.23856(16) 0.0297(5) Uani 1 1 d .
C4 C -0.1823(2) 0.15312(17) 0.25123(15) 0.0265(4) Uani 1 1 d .
C5 C -0.1615(2) 0.18272(18) 0.33399(15) 0.0275(4) Uani 1 1 d .
C6 C -0.0734(2) 0.23516(18) 0.33715(15) 0.0267(4) Uani 1 1 d .
C7 C -0.0406(2) 0.27329(18) 0.41250(15) 0.0288(5) Uani 1 1 d .
C8 C 0.0541(2) 0.31918(18) 0.37455(16) 0.0291(5) Uani 1 1 d .
C9 C 0.0775(2) 0.31187(17) 0.27644(16) 0.0276(4) Uani 1 1 d .
C10 C 0.1524(2) 0.34369(17) 0.19353(15) 0.0276(4) Uani 1 1 d .
C11 C 0.2421(2) 0.40000(17) 0.16620(16) 0.0286(5) Uani 1 1 d .
C12 C 0.2693(2) 0.40544(17) 0.06979(16) 0.0277(4) Uani 1 1 d .
C13 C 0.1985(2) 0.34963(17) 0.03738(15) 0.0256(4) Uani 1 1 d .
C14 C 0.1924(2) 0.32757(17) -0.05125(15) 0.0254(4) Uani 1 1 d .
C15 C 0.1174(2) 0.26873(17) -0.06930(14) 0.0253(4) Uani 1 1 d .
C16 C 0.1005(2) 0.24498(18) -0.15886(15) 0.0278(5) Uani 1 1 d .
C17 C 0.0215(2) 0.18514(18) -0.14040(15) 0.0280(4) Uani 1 1 d .
C18 C -0.0139(2) 0.17353(17) -0.04225(15) 0.0259(4) Uani 1 1 d .
C19 C -0.1039(2) 0.12701(17) 0.00584(15) 0.0273(4) Uani 1 1 d .
H19 H -0.1353 0.0914 -0.0301 0.033 Uiso 1 1 calc R
C20 C -0.3378(3) 0.0503(2) 0.09725(17) 0.0339(5) Uani 1 1 d .
H20A H -0.3825 0.0095 0.1427 0.041 Uiso 1 1 calc R
H20B H -0.2751 0.0025 0.0504 0.041 Uiso 1 1 calc R
C21 C -0.4445(3) 0.1395(2) 0.0494(2) 0.0433(6) Uani 1 1 d .
H21A H -0.4009 0.1810 0.0052 0.065 Uiso 1 1 calc R
H21B H -0.5100 0.1847 0.0960 0.065 Uiso 1 1 calc R
H21C H -0.4912 0.1101 0.0164 0.065 Uiso 1 1 calc R
C22 C -0.3888(3) 0.0851(2) 0.30839(18) 0.0386(6) Uani 1 1 d .
H22A H -0.4142 0.1316 0.3597 0.046 Uiso 1 1 calc R
H22B H -0.4694 0.1026 0.2779 0.046 Uiso 1 1 calc R
C23 C -0.3486(3) -0.0272(2) 0.3482(2) 0.0537(7) Uani 1 1 d .
H23A H -0.2678 -0.0457 0.3776 0.081 Uiso 1 1 calc R
H23B H -0.3292 -0.0736 0.2984 0.081 Uiso 1 1 calc R
H23C H -0.4225 -0.0355 0.3946 0.081 Uiso 1 1 calc R
C24 C -0.2321(2) 0.1530(2) 0.42519(15) 0.0317(5) Uani 1 1 d .
C25 C -0.1708(3) 0.0573(2) 0.47202(18) 0.0403(6) Uani 1 1 d .
H25 H -0.0879 0.0089 0.4441 0.048 Uiso 1 1 calc R
C26 C -0.2302(4) 0.0315(3) 0.5600(2) 0.0542(8) Uani 1 1 d .
H26 H -0.1873 -0.0340 0.5923 0.065 Uiso 1 1 calc R
C27 C -0.3512(3) 0.1012(3) 0.59976(19) 0.0602(10) Uani 1 1 d .
H27 H -0.3912 0.0841 0.6600 0.072 Uiso 1 1 calc R
C28 C -0.4147(3) 0.1953(3) 0.55299(19) 0.0554(9) Uani 1 1 d .
H28 H -0.4996 0.2419 0.5802 0.066 Uiso 1 1 calc R
C29 C -0.3553(3) 0.2228(2) 0.46579(17) 0.0409(6) Uani 1 1 d .
H29 H -0.3985 0.2887 0.4342 0.049 Uiso 1 1 calc R
C30 C -0.1015(3) 0.2763(2) 0.51378(16) 0.0346(5) Uani 1 1 d .
H30A H -0.0305 0.2651 0.5520 0.042 Uiso 1 1 calc R
H30B H -0.1362 0.2184 0.5314 0.042 Uiso 1 1 calc R
C31 C -0.2167(3) 0.3811(2) 0.53418(19) 0.0466(7) Uani 1 1 d .
H31A H -0.1826 0.4385 0.5169 0.070 Uiso 1 1 calc R
H31B H -0.2525 0.3806 0.6005 0.070 Uiso 1 1 calc R
H31C H -0.2886 0.3912 0.4982 0.070 Uiso 1 1 calc R
C32 C 0.1204(3) 0.3631(2) 0.43089(17) 0.0384(6) Uani 1 1 d .
H32A H 0.0542 0.3960 0.4845 0.046 Uiso 1 1 calc R
H32B H 0.1473 0.4186 0.3923 0.046 Uiso 1 1 calc R
C33 C 0.2440(3) 0.2800(3) 0.4661(2) 0.0656(10) Uani 1 1 d .
H33A H 0.2170 0.2273 0.5078 0.098 Uiso 1 1 calc R
H33B H 0.2855 0.3130 0.4999 0.098 Uiso 1 1 calc R
H33C H 0.3091 0.2460 0.4135 0.098 Uiso 1 1 calc R
C34 C 0.3056(3) 0.4423(2) 0.22632(17) 0.0354(5) Uani 1 1 d .
H34A H 0.2439 0.4618 0.2852 0.042 Uiso 1 1 calc R
H34B H 0.3183 0.5066 0.1944 0.042 Uiso 1 1 calc R
C35 C 0.4412(3) 0.3625(3) 0.2475(3) 0.0585(8) Uani 1 1 d .
H35A H 0.4765 0.3912 0.2897 0.088 Uiso 1 1 calc R
H35B H 0.5049 0.3473 0.1897 0.088 Uiso 1 1 calc R
H35C H 0.4296 0.2977 0.2768 0.088 Uiso 1 1 calc R
C36 C 0.3517(2) 0.46640(18) 0.01507(17) 0.0320(5) Uani 1 1 d .
H36A H 0.3914 0.4371 -0.0460 0.038 Uiso 1 1 calc R
H36B H 0.4268 0.4586 0.0483 0.038 Uiso 1 1 calc R
C37 C 0.2665(3) 0.5830(2) 0.0005(2) 0.0432(6) Uani 1 1 d .
H37A H 0.3238 0.6204 -0.0338 0.065 Uiso 1 1 calc R
H37B H 0.2265 0.6121 0.0609 0.065 Uiso 1 1 calc R
H37C H 0.1945 0.5912 -0.0348 0.065 Uiso 1 1 calc R
C38 C 0.2721(2) 0.36701(18) -0.13229(15) 0.0287(5) Uani 1 1 d .
C39 C 0.4024(2) 0.3027(2) -0.16643(17) 0.0355(5) Uani 1 1 d .
H39 H 0.4419 0.2346 -0.1374 0.043 Uiso 1 1 calc R
C40 C 0.4749(3) 0.3384(2) -0.24315(19) 0.0444(6) Uani 1 1 d .
H40 H 0.5642 0.2947 -0.2661 0.053 Uiso 1 1 calc R
C41 C 0.4172(3) 0.4375(3) -0.2862(2) 0.0496(7) Uani 1 1 d .
H41 H 0.4662 0.4609 -0.3393 0.059 Uiso 1 1 calc R
C42 C 0.2892(3) 0.5018(2) -0.2521(2) 0.0451(6) Uani 1 1 d .
H42 H 0.2503 0.5699 -0.2814 0.054 Uiso 1 1 calc R
C43 C 0.2162(3) 0.46737(19) -0.17472(17) 0.0336(5) Uani 1 1 d .
H43 H 0.1281 0.5124 -0.1509 0.040 Uiso 1 1 calc R
C44 C 0.1471(3) 0.2828(2) -0.25596(16) 0.0335(5) Uani 1 1 d .
H44A H 0.1638 0.2284 -0.2988 0.040 Uiso 1 1 calc R
H44B H 0.2336 0.2922 -0.2569 0.040 Uiso 1 1 calc R
C45 C 0.0448(3) 0.3861(2) -0.29061(19) 0.0448(6) Uani 1 1 d .
H45A H -0.0352 0.3744 -0.3006 0.067 Uiso 1 1 calc R
H45B H 0.0855 0.4125 -0.3491 0.067 Uiso 1 1 calc R
H45C H 0.0185 0.4378 -0.2443 0.067 Uiso 1 1 calc R
C46 C -0.0297(3) 0.1427(2) -0.20844(16) 0.0329(5) Uani 1 1 d .
H46A H -0.0277 0.0715 -0.1847 0.039 Uiso 1 1 calc R
H46B H 0.0319 0.1362 -0.2682 0.039 Uiso 1 1 calc R
C47 C -0.1726(3) 0.2113(2) -0.22556(19) 0.0403(6) Uani 1 1 d .
H47A H -0.2353 0.2142 -0.1676 0.060 Uiso 1 1 calc R
H47B H -0.1986 0.1815 -0.2722 0.060 Uiso 1 1 calc R
H47C H -0.1759 0.2824 -0.2479 0.060 Uiso 1 1 calc R
I1 I 0.255026(16) 0.038914(12) 0.160027(11) 0.03535(7) Uani 1 1 d .
Mn1 Mn 0.04270(3) 0.21304(3) 0.13391(2) 0.02375(8) Uani 1 1 d .
N1 N -0.10945(18) 0.16625(14) 0.16501(12) 0.0254(4) Uani 1 1 d .
N2 N 0.00026(19) 0.26115(15) 0.25631(12) 0.0270(4) Uani 1 1 d .
N3 N 0.12865(19) 0.31477(14) 0.11554(12) 0.0265(4) Uani 1 1 d .
N4 N 0.04599(18) 0.22468(14) 0.00043(12) 0.0254(4) Uani 1 1 d .

loop_
_atom_site_aniso_label
_atom_site_aniso_U_11
_atom_site_aniso_U_22
_atom_site_aniso_U_33
_atom_site_aniso_U_23
_atom_site_aniso_U_13
_atom_site_aniso_U_12
C1 0.0283(11) 0.0280(11) 0.0246(10) -0.0023(8) -0.0076(9) -0.0100(9)
C2 0.0297(11) 0.0321(11) 0.0280(11) -0.0028(9) -0.0065(9) -0.0137(9)
C3 0.0305(11) 0.0353(12) 0.0280(11) -0.0005(9) -0.0058(9) -0.0171(10)
C4 0.0267(11) 0.0305(11) 0.0240(10) -0.0002(8) -0.0030(8) -0.0132(9)
C5 0.0282(11) 0.0337(11) 0.0216(10) -0.0007(9) -0.0022(8) -0.0134(9)
C6 0.0283(11) 0.0311(11) 0.0210(10) -0.0028(8) -0.0023(8) -0.0115(9)
C7 0.0322(12) 0.0322(11) 0.0232(11) -0.0037(9) -0.0057(9) -0.0117(9)
C8 0.0319(12) 0.0310(11) 0.0272(11) -0.0038(9) -0.0074(9) -0.0124(9)
C9 0.0294(11) 0.0285(11) 0.0271(11) -0.0045(9) -0.0050(9) -0.0117(9)
C10 0.0332(12) 0.0278(11) 0.0239(10) -0.0048(8) -0.0061(9) -0.0114(9)
C11 0.0305(11) 0.0274(11) 0.0298(11) -0.0050(9) -0.0046(9) -0.0114(9)
C12 0.0265(11) 0.0240(10) 0.0331(12) -0.0019(9) -0.0045(9) -0.0099(9)
C13 0.0273(11) 0.0254(10) 0.0249(10) 0.0003(8) -0.0028(8) -0.0117(9)
C14 0.0248(10) 0.0253(10) 0.0242(10) 0.0008(8) -0.0033(8) -0.0079(8)
C15 0.0272(11) 0.0268(10) 0.0207(10) -0.0007(8) -0.0045(8) -0.0081(9)
C16 0.0296(11) 0.0292(11) 0.0224(10) -0.0025(8) -0.0052(9) -0.0075(9)
C17 0.0286(11) 0.0288(11) 0.0243(11) -0.0033(8) -0.0044(9) -0.0074(9)
C18 0.0274(11) 0.0258(10) 0.0259(11) -0.0030(8) -0.0081(9) -0.0089(9)
C19 0.0291(11) 0.0286(11) 0.0265(11) -0.0032(9) -0.0070(9) -0.0114(9)
C20 0.0361(13) 0.0416(13) 0.0318(12) -0.0056(10) -0.0072(10) -0.0209(11)
C21 0.0362(14) 0.0521(16) 0.0466(15) -0.0051(12) -0.0153(12) -0.0169(12)
C22 0.0372(13) 0.0526(15) 0.0336(13) -0.0048(11) -0.0020(10) -0.0257(12)
C23 0.0537(18) 0.0544(18) 0.0580(19) 0.0042(14) -0.0072(15) -0.0287(15)
C24 0.0322(12) 0.0487(14) 0.0218(11) -0.0015(10) -0.0054(9) -0.0229(11)
C25 0.0459(15) 0.0495(15) 0.0338(13) 0.0063(11) -0.0094(11) -0.0282(13)
C26 0.069(2) 0.073(2) 0.0372(15) 0.0191(14) -0.0181(15) -0.0475(18)
C27 0.0554(19) 0.119(3) 0.0251(13) 0.0086(16) -0.0048(13) -0.058(2)
C28 0.0349(14) 0.109(3) 0.0272(13) -0.0110(15) 0.0008(11) -0.0324(16)
C29 0.0330(13) 0.0660(18) 0.0259(12) -0.0039(11) -0.0056(10) -0.0197(12)
C30 0.0401(13) 0.0476(14) 0.0205(11) -0.0051(10) -0.0055(10) -0.0195(11)
C31 0.0486(16) 0.0559(17) 0.0325(13) -0.0153(12) 0.0025(12) -0.0158(13)
C32 0.0494(15) 0.0508(15) 0.0277(12) -0.0042(11) -0.0095(11) -0.0301(13)
C33 0.0473(18) 0.097(3) 0.0559(19) -0.0144(19) -0.0218(15) -0.0205(18)
C34 0.0419(14) 0.0398(13) 0.0329(12) -0.0072(10) -0.0045(10) -0.0231(11)
C35 0.065(2) 0.0535(18) 0.072(2) 0.0022(16) -0.0409(18) -0.0253(16)
C36 0.0301(12) 0.0331(12) 0.0357(12) -0.0007(10) -0.0031(10) -0.0164(10)
C37 0.0461(15) 0.0334(13) 0.0505(16) 0.0025(11) -0.0041(12) -0.0181(12)
C38 0.0289(11) 0.0349(12) 0.0231(10) -0.0005(9) -0.0025(9) -0.0137(9)
C39 0.0312(12) 0.0420(13) 0.0289(12) -0.0016(10) -0.0035(10) -0.0093(10)
C40 0.0295(13) 0.0635(18) 0.0340(13) -0.0083(12) 0.0041(10) -0.0125(12)
C41 0.0481(16) 0.0652(19) 0.0348(14) 0.0062(13) 0.0060(12) -0.0290(15)
C42 0.0506(16) 0.0445(15) 0.0382(14) 0.0094(12) -0.0028(12) -0.0211(13)
C43 0.0350(12) 0.0353(12) 0.0302(12) 0.0008(10) -0.0036(10) -0.0142(10)
C44 0.0424(13) 0.0384(13) 0.0216(11) -0.0034(9) -0.0026(10) -0.0175(11)
C45 0.0573(17) 0.0477(15) 0.0339(13) 0.0083(11) -0.0170(12) -0.0230(13)
C46 0.0407(13) 0.0386(13) 0.0224(11) -0.0047(9) -0.0058(10) -0.0164(11)
C47 0.0454(15) 0.0439(14) 0.0371(13) -0.0007(11) -0.0178(11) -0.0175(12)
I1 0.03567(10) 0.03598(10) 0.03329(10) -0.00140(6) -0.00884(7) -0.01043(7)
Mn1 0.02789(17) 0.02798(17) 0.01854(16) -0.00169(12) -0.00186(13) -0.01441(14)
N1 0.0279(9) 0.0301(9) 0.0203(8) -0.0009(7) -0.0036(7) -0.0132(8)
N2 0.0313(10) 0.0314(9) 0.0223(9) -0.0046(7) -0.0008(7) -0.0164(8)
N3 0.0342(10) 0.0296(9) 0.0197(9) -0.0023(7) -0.0030(7) -0.0165(8)
N4 0.0273(9) 0.0280(9) 0.0229(9) -0.0010(7) -0.0056(7) -0.0116(7)

loop_
_atom_type_symbol
_atom_type_description
_atom_type_scat_dispersion_real
_atom_type_scat_dispersion_imag
_atom_type_scat_source
C C 0.0033 0.0016 'International Tables Vol C Tables 4.2.6.8 and 6.1.1.4'
H H 0.0000 0.0000 'International Tables Vol C Tables 4.2.6.8 and 6.1.1.4'
N N 0.0061 0.0033 'International Tables Vol C Tables 4.2.6.8 and 6.1.1.4'
Mn Mn 0.3368 0.7283 'International Tables Vol C Tables 4.2.6.8 and 6.1.1.4'
I I -0.4742 1.8119 'International Tables Vol C Tables 4.2.6.8 and 6.1.1.4'

loop_
_geom_angle_atom_site_label_1
_geom_angle_atom_site_label_2
_geom_angle_atom_site_label_3
_geom_angle
N1 C1 C19 124.2(2)
N1 C1 C2 109.68(19)
C19 C1 C2 126.1(2)
C3 C2 C1 107.37(19)
C3 C2 C20 128.0(2)
C1 C2 C20 124.4(2)
C2 C3 C4 107.4(2)
C2 C3 C22 122.9(2)
C4 C3 C22 129.6(2)
N1 C4 C5 122.89(19)
N1 C4 C3 108.12(18)
C5 C4 C3 129.0(2)
C6 C5 C4 124.2(2)
C6 C5 C24 116.83(19)
C4 C5 C24 118.93(19)
N2 C6 C5 120.42(19)
N2 C6 C7 106.98(19)
C5 C6 C7 132.6(2)
C8 C7 C6 107.40(19)
C8 C7 C30 122.7(2)
C6 C7 C30 129.6(2)
C7 C8 C9 107.50(19)
C7 C8 C32 124.1(2)
C9 C8 C32 128.4(2)
N2 C9 C8 108.16(19)
N2 C9 C10 111.69(19)
C8 C9 C10 140.1(2)
N3 C10 C11 108.33(19)
N3 C10 C9 111.83(19)
C11 C10 C9 139.8(2)
C12 C11 C10 107.23(19)
C12 C11 C34 123.7(2)
C10 C11 C34 128.9(2)
C11 C12 C13 107.68(19)
C11 C12 C36 122.7(2)
C13 C12 C36 129.5(2)
N3 C13 C14 120.84(19)
N3 C13 C12 106.58(18)
C14 C13 C12 132.6(2)
C13 C14 C15 124.3(2)
C13 C14 C38 117.63(19)
C15 C14 C38 118.05(19)
N4 C15 C14 122.69(19)
N4 C15 C16 108.88(19)
C14 C15 C16 128.4(2)
C17 C16 C15 106.71(19)
C17 C16 C44 123.3(2)
C15 C16 C44 129.8(2)
C16 C17 C18 107.91(19)
C16 C17 C46 128.2(2)
C18 C17 C46 123.8(2)
N4 C18 C19 123.6(2)
N4 C18 C17 109.51(19)
C19 C18 C17 126.7(2)
C18 C19 C1 127.4(2)
C2 C20 C21 112.2(2)
C23 C22 C3 113.5(2)
C25 C24 C29 119.5(2)
C25 C24 C5 119.5(2)
C29 C24 C5 120.9(2)
C24 C25 C26 120.4(3)
C27 C26 C25 119.7(3)
C28 C27 C26 120.5(3)
C27 C28 C29 120.4(3)
C28 C29 C24 119.6(3)
C7 C30 C31 111.8(2)
C8 C32 C33 112.7(2)
C11 C34 C35 111.9(2)
C12 C36 C37 111.8(2)
C39 C38 C43 119.4(2)
C39 C38 C14 120.0(2)
C43 C38 C14 120.6(2)
C38 C39 C40 119.9(2)
C41 C40 C39 120.2(2)
C42 C41 C40 120.1(2)
C41 C42 C43 120.2(3)
C38 C43 C42 120.1(2)
C16 C44 C45 112.9(2)
C17 C46 C47 113.3(2)
N2 Mn1 N3 79.50(8)
N2 Mn1 N4 156.70(8)
N3 Mn1 N4 88.01(8)
N2 Mn1 N1 88.00(8)
N3 Mn1 N1 155.04(8)
N4 Mn1 N1 95.61(8)
N2 Mn1 I1 98.71(6)
N3 Mn1 I1 99.51(6)
N4 Mn1 I1 102.74(6)
N1 Mn1 I1 103.71(6)
C1 N1 C4 107.34(17)
C1 N1 Mn1 122.86(14)
C4 N1 Mn1 129.38(14)
C9 N2 C6 109.93(18)
C9 N2 Mn1 116.31(15)
C6 N2 Mn1 131.97(15)
C10 N3 C13 110.17(18)
C10 N3 Mn1 116.35(15)
C13 N3 Mn1 131.89(15)
C15 N4 C18 106.97(17)
C15 N4 Mn1 129.74(15)
C18 N4 Mn1 122.76(15)

loop_
_geom_bond_atom_site_label_1
_geom_bond_atom_site_label_2
_geom_bond_distance
C1 N1 1.384(3)
C1 C19 1.402(3)
C1 C2 1.432(3)
C2 C3 1.370(3)
C2 C20 1.510(3)
C3 C4 1.459(3)
C3 C22 1.519(3)
C4 N1 1.390(3)
C4 C5 1.419(3)
C5 C6 1.409(3)
C5 C24 1.501(3)
C6 N2 1.386(3)
C6 C7 1.445(3)
C7 C8 1.393(3)
C7 C30 1.512(3)
C8 C9 1.430(3)
C8 C32 1.506(3)
C9 N2 1.369(3)
C9 C10 1.445(3)
C10 N3 1.364(3)
C10 C11 1.431(3)
C11 C12 1.392(3)
C11 C34 1.509(3)
C12 C13 1.448(3)
C12 C36 1.505(3)
C13 N3 1.386(3)
C13 C14 1.399(3)
C14 C15 1.425(3)
C14 C38 1.501(3)
C15 N4 1.380(3)
C15 C16 1.462(3)
C16 C17 1.369(3)
C16 C44 1.514(3)
C17 C18 1.426(3)
C17 C46 1.508(3)
C18 N4 1.392(3)
C18 C19 1.397(3)
C20 C21 1.528(4)
C22 C23 1.505(4)
C24 C25 1.384(4)
C24 C29 1.395(4)
C25 C26 1.397(4)
C26 C27 1.376(5)
C27 C28 1.373(5)
C28 C29 1.394(4)
C30 C31 1.532(4)
C32 C33 1.519(4)
C34 C35 1.522(4)
C36 C37 1.529(4)
C38 C39 1.390(3)
C38 C43 1.393(3)
C39 C40 1.392(4)
C40 C41 1.386(4)
C41 C42 1.373(4)
C42 C43 1.394(4)
C44 C45 1.527(4)
C46 C47 1.525(4)
I1 Mn1 2.6626(4)
Mn1 N2 1.9200(18)
Mn1 N3 1.9242(18)
Mn1 N4 1.9441(18)
Mn1 N1 1.9447(18)

loop_
_geom_torsion_atom_site_label_1
_geom_torsion_atom_site_label_2
_geom_torsion_atom_site_label_3
_geom_torsion_atom_site_label_4
_geom_torsion
N1 C1 C2 C3 -0.1(3)
C19 C1 C2 C3 -178.1(2)
N1 C1 C2 C20 174.7(2)
C19 C1 C2 C20 -3.3(4)
C1 C2 C3 C4 -1.1(3)
C20 C2 C3 C4 -175.7(2)
C1 C2 C3 C22 175.6(2)
C20 C2 C3 C22 0.9(4)
C2 C3 C4 N1 2.0(3)
C22 C3 C4 N1 -174.4(2)
C2 C3 C4 C5 -178.6(2)
C22 C3 C4 C5 5.0(4)
N1 C4 C5 C6 4.9(4)
C3 C4 C5 C6 -174.3(2)
N1 C4 C5 C24 -172.3(2)
C3 C4 C5 C24 8.4(4)
C4 C5 C6 N2 -0.1(4)
C24 C5 C6 N2 177.1(2)
C4 C5 C6 C7 178.6(2)
C24 C5 C6 C7 -4.1(4)
N2 C6 C7 C8 -1.2(3)
C5 C6 C7 C8 180.0(2)
N2 C6 C7 C30 173.1(2)
C5 C6 C7 C30 -5.7(4)
C6 C7 C8 C9 1.3(3)
C30 C7 C8 C9 -173.5(2)
C6 C7 C8 C32 -176.4(2)
C30 C7 C8 C32 8.8(4)
C7 C8 C9 N2 -1.0(3)
C32 C8 C9 N2 176.6(2)
C7 C8 C9 C10 176.4(3)
C32 C8 C9 C10 -6.0(5)
N2 C9 C10 N3 -0.4(3)
C8 C9 C10 N3 -177.8(3)
N2 C9 C10 C11 176.8(3)
C8 C9 C10 C11 -0.5(5)
N3 C10 C11 C12 1.0(3)
C9 C10 C11 C12 -176.3(3)
N3 C10 C11 C34 -175.7(2)
C9 C10 C11 C34 6.9(5)
C10 C11 C12 C13 -1.5(3)
C34 C11 C12 C13 175.5(2)
C10 C11 C12 C36 175.1(2)
C34 C11 C12 C36 -8.0(4)
C11 C12 C13 N3 1.4(2)
C36 C12 C13 N3 -174.8(2)
C11 C12 C13 C14 -178.0(2)
C36 C12 C13 C14 5.8(4)
N3 C13 C14 C15 -0.5(3)
C12 C13 C14 C15 178.8(2)
N3 C13 C14 C38 -179.3(2)
C12 C13 C14 C38 0.0(4)
C13 C14 C15 N4 -2.0(3)
C38 C14 C15 N4 176.84(19)
C13 C14 C15 C16 177.5(2)
C38 C14 C15 C16 -3.7(3)
N4 C15 C16 C17 -1.3(2)
C14 C15 C16 C17 179.2(2)
N4 C15 C16 C44 173.9(2)
C14 C15 C16 C44 -5.6(4)
C15 C16 C17 C18 1.5(2)
C44 C16 C17 C18 -174.1(2)
C15 C16 C17 C46 177.9(2)
C44 C16 C17 C46 2.3(4)
C16 C17 C18 N4 -1.3(3)
C46 C17 C18 N4 -177.8(2)
C16 C17 C18 C19 173.3(2)
C46 C17 C18 C19 -3.2(4)
N4 C18 C19 C1 2.9(4)
C17 C18 C19 C1 -171.0(2)
N1 C1 C19 C18 -6.1(4)
C2 C1 C19 C18 171.6(2)
C3 C2 C20 C21 97.3(3)
C1 C2 C20 C21 -76.5(3)
C2 C3 C22 C23 85.5(3)
C4 C3 C22 C23 -98.6(3)
C6 C5 C24 C25 -88.6(3)
C4 C5 C24 C25 88.9(3)
C6 C5 C24 C29 88.0(3)
C4 C5 C24 C29 -94.6(3)
C29 C24 C25 C26 -1.3(4)
C5 C24 C25 C26 175.3(2)
C24 C25 C26 C27 0.8(4)
C25 C26 C27 C28 0.9(5)
C26 C27 C28 C29 -2.0(5)
C27 C28 C29 C24 1.5(4)
C25 C24 C29 C28 0.2(4)
C5 C24 C29 C28 -176.4(2)
C8 C7 C30 C31 80.8(3)
C6 C7 C30 C31 -92.8(3)
C7 C8 C32 C33 85.2(3)
C9 C8 C32 C33 -92.0(3)
C12 C11 C34 C35 -86.2(3)
C10 C11 C34 C35 90.1(3)
C11 C12 C36 C37 -83.0(3)
C13 C12 C36 C37 92.7(3)
C13 C14 C38 C39 93.1(3)
C15 C14 C38 C39 -85.9(3)
C13 C14 C38 C43 -87.8(3)
C15 C14 C38 C43 93.3(3)
C43 C38 C39 C40 -0.9(4)
C14 C38 C39 C40 178.3(2)
C38 C39 C40 C41 -0.6(4)
C39 C40 C41 C42 1.4(5)
C40 C41 C42 C43 -0.7(5)
C39 C38 C43 C42 1.6(4)
C14 C38 C43 C42 -177.6(2)
C41 C42 C43 C38 -0.8(4)
C17 C16 C44 C45 86.4(3)
C15 C16 C44 C45 -88.1(3)
C16 C17 C46 C47 -96.3(3)
C18 C17 C46 C47 79.5(3)
C19 C1 N1 C4 179.4(2)
C2 C1 N1 C4 1.4(2)
C19 C1 N1 Mn1 -7.4(3)
C2 C1 N1 Mn1 174.58(15)
C5 C4 N1 C1 178.5(2)
C3 C4 N1 C1 -2.1(2)
C5 C4 N1 Mn1 5.9(3)
C3 C4 N1 Mn1 -174.65(16)
N2 Mn1 N1 C1 173.93(18)
N3 Mn1 N1 C1 114.4(2)
N4 Mn1 N1 C1 17.00(18)
I1 Mn1 N1 C1 -87.60(17)
N2 Mn1 N1 C4 -14.49(19)
N3 Mn1 N1 C4 -74.0(3)
N4 Mn1 N1 C4 -171.42(19)
I1 Mn1 N1 C4 83.98(19)
C8 C9 N2 C6 0.2(3)
C10 C9 N2 C6 -177.96(19)
C8 C9 N2 Mn1 -166.39(15)
C10 C9 N2 Mn1 15.4(2)
C5 C6 N2 C9 179.6(2)
C7 C6 N2 C9 0.6(3)
C5 C6 N2 Mn1 -16.6(3)
C7 C6 N2 Mn1 164.39(17)
N3 Mn1 N2 C9 -18.40(16)
N4 Mn1 N2 C9 -77.1(3)
N1 Mn1 N2 C9 -176.69(17)
I1 Mn1 N2 C9 79.74(16)
N3 Mn1 N2 C6 178.6(2)
N4 Mn1 N2 C6 119.9(2)
N1 Mn1 N2 C6 20.3(2)
I1 Mn1 N2 C6 -83.3(2)
C11 C10 N3 C13 -0.1(3)
C9 C10 N3 C13 178.00(19)
C11 C10 N3 Mn1 167.19(15)
C9 C10 N3 Mn1 -14.7(2)
C14 C13 N3 C10 178.7(2)
C12 C13 N3 C10 -0.8(2)
C14 C13 N3 Mn1 14.0(3)
C12 C13 N3 Mn1 -165.45(16)
N2 Mn1 N3 C10 18.15(17)
N4 Mn1 N3 C10 178.38(17)
N1 Mn1 N3 C10 79.3(2)
I1 Mn1 N3 C10 -79.03(16)
N2 Mn1 N3 C13 -177.9(2)
N4 Mn1 N3 C13 -17.7(2)
N1 Mn1 N3 C13 -116.7(2)
I1 Mn1 N3 C13 84.9(2)
C14 C15 N4 C18 -179.9(2)
C16 C15 N4 C18 0.5(2)
C14 C15 N4 Mn1 -8.3(3)
C16 C15 N4 Mn1 172.10(15)
C19 C18 N4 C15 -174.4(2)
C17 C18 N4 C15 0.4(2)
C19 C18 N4 Mn1 13.3(3)
C17 C18 N4 Mn1 -171.88(15)
N2 Mn1 N4 C15 71.7(3)
N3 Mn1 N4 C15 14.49(19)
N1 Mn1 N4 C15 169.74(19)
I1 Mn1 N4 C15 -84.81(19)
N2 Mn1 N4 C18 -117.9(2)
N3 Mn1 N4 C18 -175.08(17)
N1 Mn1 N4 C18 -19.84(18)
I1 Mn1 N4 C18 85.61(17)
